data_4066419
loop_
_publ_author_name
'Gaillard, Sylvain'
'Nun, Pierrick'
'Slawin, Alexandra M. Z.'
'Nolan, Steven P.'

_publ_section_title
;
 Expeditious Synthesis of [Au(NHC)(L)]+(NHC = N-Heterocyclic Carbene; L =
 Phosphine or NHC) Complexes&#x2020;
;
_journal_issue 21
_journal_name_full Organometallics
_journal_page_first 5402
_journal_paper_doi 10.1021/om100456b
_journal_volume 29
_journal_year 2010
_chemical_formula_moiety 'C35 H50 Au N4,Cl,C H Cl3'
_chemical_formula_sum 'C36 H51 Au Cl4 N4'
_chemical_formula_weight 878.57
_chemical_name_systematic
; 
 ? 
;
_space_group_IT_number 19
_symmetry_cell_setting orthorhombic
_symmetry_space_group_name_Hall 'P 2ac 2ab'
_symmetry_space_group_name_H-M 'P 21 21 21'
_atom_sites_solution_hydrogens geom
_atom_sites_solution_primary direct
_atom_sites_solution_secondary difmap
_audit_creation_method SHELXL-97
_cell_angle_alpha 90.00
_cell_angle_beta 90.00
_cell_angle_gamma 90.00
_cell_formula_units_Z 4
_cell_length_a 13.956(2)
_cell_length_b 16.189(3)
_cell_length_c 17.169(3)
_cell_measurement_reflns_used 15678
_cell_measurement_temperature 93(2)
_cell_measurement_theta_max 28.7
_cell_measurement_theta_min 1.9
_cell_volume 3879.1(11)
_computing_cell_refinement 'CrystalClear (Rigaku Corp., 2004)'
_computing_data_collection 'CrystalClear (Rigaku Corp., 2004)'
_computing_data_reduction 'CrystalClear (Rigaku Corp., 2004)'
_computing_molecular_graphics 'Bruker SHELXTL'
_computing_publication_material 'Bruker SHELXTL'
_computing_structure_refinement 'SHELXL-97 (Sheldrick, 1997)'
_computing_structure_solution 'SHELXS-97 (Sheldrick, 1990)'
_diffrn_ambient_temperature 93(2)
_diffrn_measured_fraction_theta_full 0.999
_diffrn_measured_fraction_theta_max 0.996
_diffrn_measurement_device_type CCD
_diffrn_measurement_method '\w and \f scans'
_diffrn_radiation_monochromator confocal
_diffrn_radiation_source 'rotating anode'
_diffrn_radiation_type MoK\a
_diffrn_radiation_wavelength 0.71073
_diffrn_reflns_av_R_equivalents 0.0479
_diffrn_reflns_av_sigmaI/netI 0.0622
_diffrn_reflns_limit_h_max 14
_diffrn_reflns_limit_h_min -16
_diffrn_reflns_limit_k_max 19
_diffrn_reflns_limit_k_min -19
_diffrn_reflns_limit_l_max 18
_diffrn_reflns_limit_l_min -20
_diffrn_reflns_number 24483
_diffrn_reflns_theta_full 25.00
_diffrn_reflns_theta_max 25.35
_diffrn_reflns_theta_min 1.88
_exptl_absorpt_coefficient_mu 4.098
_exptl_absorpt_correction_T_max 1.000
_exptl_absorpt_correction_T_min 0.687
_exptl_absorpt_correction_type multi-scan
_exptl_absorpt_process_details 'Jacobson, R. (1998) Private communication'
_exptl_crystal_colour Colorless
_exptl_crystal_density_diffrn 1.504
_exptl_crystal_density_method 'not measured'
_exptl_crystal_description Prism
_exptl_crystal_F_000 1768
_exptl_crystal_size_max 0.12
_exptl_crystal_size_mid 0.05
_exptl_crystal_size_min 0.05
_refine_diff_density_max 1.344
_refine_diff_density_min -0.875
_refine_diff_density_rms 0.092
_refine_ls_abs_structure_details 'Flack H D (1983), Acta Cryst. A39, 876-881'
_refine_ls_abs_structure_Flack -0.005(4)
_refine_ls_extinction_method none
_refine_ls_goodness_of_fit_ref 0.799
_refine_ls_hydrogen_treatment constr
_refine_ls_matrix_type full
_refine_ls_number_parameters 408
_refine_ls_number_reflns 7062
_refine_ls_number_restraints 0
_refine_ls_restrained_S_all 0.799
_refine_ls_R_factor_all 0.0294
_refine_ls_R_factor_gt 0.0277
_refine_ls_shift/su_max 0.034
_refine_ls_shift/su_mean 0.005
_refine_ls_structure_factor_coef Fsqd
_refine_ls_weighting_details 'calc w=1/[\s^2^(Fo^2^)+(0.0345P)^2^+0.0000P] where P=(Fo^2^+2Fc^2^)/3'
_refine_ls_weighting_scheme calc
_refine_ls_wR_factor_gt 0.0561
_refine_ls_wR_factor_ref 0.0575
_reflns_number_gt 6827
_reflns_number_total 7062
_reflns_threshold_expression >2sigma(I)
_cod_data_source_file om100456b_si_002.cif
_cod_data_source_block Au(IPr)(bmim).Cl
_cod_depositor_comments
;
The following automatic conversions were performed:

'_symmetry_cell_setting' value 'Orthorhombic' changed to
'orthorhombic' according to
/home/saulius/struct/CIF-dictionaries/cif_core.dic dictionary named
'cif_core.dic' version 2.4.1 from 2010-06-29.

Automatic conversion script
Id: cif_fix_values 1715 2011-07-08 13:25:40Z adriana 
;
_cod_original_cell_volume 3878.9(12)
_cod_original_sg_symbol_H-M P2(1)2(1)2(1)
_cod_database_code 4066419

loop_
_symmetry_equiv_pos_as_xyz
'x, y, z'
'-x+1/2, -y, z+1/2'
'-x, y+1/2, -z+1/2'
'x+1/2, -y+1/2, -z'

loop_
_atom_site_label
_atom_site_type_symbol
_atom_site_fract_x
_atom_site_fract_y
_atom_site_fract_z
_atom_site_U_iso_or_equiv
_atom_site_adp_type
_atom_site_occupancy
_atom_site_symmetry_multiplicity
_atom_site_calc_flag
_atom_site_refinement_flags
Au1 Au 0.840976(10) 0.009528(10) 0.817184(9) 0.01743(6) Uani 1 1 d .
N1 N 0.6674(3) 0.0759(2) 0.72889(19) 0.0171(8) Uani 1 1 d .
C1 C 0.7612(3) 0.0851(3) 0.7487(2) 0.0195(10) Uani 1 1 d .
N2 N 0.7901(2) 0.1544(2) 0.7117(2) 0.0170(8) Uani 1 1 d .
C3 C 0.7156(3) 0.1882(3) 0.6684(2) 0.0200(10) Uani 1 1 d .
H3A H 0.7181 0.2357 0.6379 0.024 Uiso 1 1 calc R
C4 C 0.6396(3) 0.1391(3) 0.6792(3) 0.0209(10) Uani 1 1 d .
H4A H 0.5792 0.1460 0.6574 0.025 Uiso 1 1 calc R
C5 C 0.8848(3) 0.1895(3) 0.7167(2) 0.0185(10) Uani 1 1 d .
C6 C 0.9532(3) 0.1635(3) 0.6631(2) 0.0194(10) Uani 1 1 d .
C7 C 1.0442(3) 0.2004(3) 0.6683(3) 0.0235(11) Uani 1 1 d .
H7A H 1.0922 0.1844 0.6339 0.028 Uiso 1 1 calc R
C8 C 1.0631(3) 0.2596(3) 0.7233(3) 0.0241(11) Uani 1 1 d .
H8A H 1.1236 0.2836 0.7256 0.029 Uiso 1 1 calc R
C9 C 0.9931(3) 0.2839(3) 0.7751(3) 0.0260(11) Uani 1 1 d .
H9A H 1.0072 0.3248 0.8114 0.031 Uiso 1 1 calc R
C10 C 0.9016(3) 0.2490(3) 0.7747(3) 0.0194(10) Uani 1 1 d .
C11 C 0.9339(3) 0.0968(3) 0.6030(3) 0.0209(10) Uani 1 1 d .
H11A H 0.8658 0.0823 0.6061 0.025 Uiso 1 1 calc R
C12 C 0.9537(3) 0.1280(3) 0.5205(3) 0.0255(11) Uani 1 1 d .
H12A H 0.9166 0.1770 0.5109 0.038 Uiso 1 1 calc R
H12B H 0.9363 0.0862 0.4835 0.038 Uiso 1 1 calc R
H12C H 1.0206 0.1406 0.5152 0.038 Uiso 1 1 calc R
C13 C 0.9920(4) 0.0188(3) 0.6206(3) 0.0393(13) Uani 1 1 d .
H13A H 0.9783 0.0005 0.6726 0.059 Uiso 1 1 calc R
H13B H 1.0591 0.0308 0.6159 0.059 Uiso 1 1 calc R
H13C H 0.9749 -0.0239 0.5843 0.059 Uiso 1 1 calc R
C14 C 0.8252(4) 0.2741(3) 0.8328(3) 0.0297(11) Uani 1 1 d .
H14A H 0.7724 0.2344 0.8286 0.036 Uiso 1 1 calc R
C15 C 0.7852(4) 0.3597(3) 0.8142(4) 0.0491(15) Uani 1 1 d .
H15A H 0.7611 0.3604 0.7618 0.074 Uiso 1 1 calc R
H15B H 0.8351 0.4001 0.8194 0.074 Uiso 1 1 calc R
H15C H 0.7341 0.3725 0.8497 0.074 Uiso 1 1 calc R
C16 C 0.8623(4) 0.2711(4) 0.9157(3) 0.0584(18) Uani 1 1 d .
H16A H 0.8868 0.2169 0.9266 0.088 Uiso 1 1 calc R
H16B H 0.8111 0.2835 0.9511 0.088 Uiso 1 1 calc R
H16C H 0.9127 0.3110 0.9219 0.088 Uiso 1 1 calc R
C17 C 0.6066(3) 0.0083(3) 0.7524(2) 0.0191(9) Uani 1 1 d .
C18 C 0.5418(3) 0.0217(3) 0.8141(2) 0.0243(10) Uani 1 1 d .
C19 C 0.4803(3) -0.0423(3) 0.8318(3) 0.0320(12) Uani 1 1 d .
H19A H 0.4358 -0.0355 0.8716 0.038 Uiso 1 1 calc R
C20 C 0.4832(4) -0.1168(3) 0.7915(3) 0.0333(12) Uani 1 1 d .
H20A H 0.4421 -0.1596 0.8053 0.040 Uiso 1 1 calc R
C21 C 0.5473(3) -0.1273(3) 0.7309(3) 0.0310(12) Uani 1 1 d .
H21A H 0.5482 -0.1770 0.7038 0.037 Uiso 1 1 calc R
C22 C 0.6104(3) -0.0648(3) 0.7099(3) 0.0245(11) Uani 1 1 d .
C23 C 0.5412(4) 0.1025(3) 0.8588(3) 0.0310(12) Uani 1 1 d .
H23A H 0.5583 0.1462 0.8218 0.037 Uiso 1 1 calc R
C24 C 0.4445(4) 0.1252(4) 0.8933(3) 0.0545(18) Uani 1 1 d .
H24A H 0.3969 0.1257 0.8529 0.082 Uiso 1 1 calc R
H24B H 0.4483 0.1790 0.9167 0.082 Uiso 1 1 calc R
H24C H 0.4271 0.0853 0.9322 0.082 Uiso 1 1 calc R
C25 C 0.6177(4) 0.1030(4) 0.9234(3) 0.0357(13) Uani 1 1 d .
H25A H 0.6790 0.0895 0.9014 0.054 Uiso 1 1 calc R
H25B H 0.6013 0.0628 0.9624 0.054 Uiso 1 1 calc R
H25C H 0.6205 0.1568 0.9468 0.054 Uiso 1 1 calc R
C26 C 0.6776(3) -0.0756(3) 0.6405(3) 0.0311(12) Uani 1 1 d .
H26A H 0.7215 -0.0284 0.6404 0.037 Uiso 1 1 calc R
C27 C 0.6236(4) -0.0739(4) 0.5641(3) 0.0502(16) Uani 1 1 d .
H27A H 0.5869 -0.0239 0.5607 0.075 Uiso 1 1 calc R
H27B H 0.5814 -0.1206 0.5614 0.075 Uiso 1 1 calc R
H27C H 0.6684 -0.0762 0.5217 0.075 Uiso 1 1 calc R
C28 C 0.7379(5) -0.1528(5) 0.6462(4) 0.075(2) Uani 1 1 d .
H28A H 0.7726 -0.1526 0.6944 0.113 Uiso 1 1 calc R
H28B H 0.7822 -0.1545 0.6035 0.113 Uiso 1 1 calc R
H28C H 0.6971 -0.2005 0.6442 0.113 Uiso 1 1 calc R
C31 C 0.9140(3) -0.0682(3) 0.8877(2) 0.0188(10) Uani 1 1 d .
N32 N 1.0098(2) -0.0800(2) 0.8967(2) 0.0178(8) Uani 1 1 d .
C33 C 1.0272(3) -0.1394(3) 0.9523(3) 0.0195(10) Uani 1 1 d .
H33A H 1.0870 -0.1577 0.9690 0.023 Uiso 1 1 calc R
C34 C 0.9419(3) -0.1661(3) 0.9779(3) 0.0232(11) Uani 1 1 d .
H34A H 0.9312 -0.2066 1.0154 0.028 Uiso 1 1 calc R
N35 N 0.8731(2) -0.1220(2) 0.9380(2) 0.0166(8) Uani 1 1 d .
C36 C 1.0864(3) -0.0381(3) 0.8540(3) 0.0241(11) Uani 1 1 d .
H36A H 1.0602 -0.0144 0.8067 0.029 Uiso 1 1 calc R
H36B H 1.1347 -0.0783 0.8392 0.029 Uiso 1 1 calc R
C37 C 1.1331(3) 0.0297(3) 0.9017(3) 0.0303(11) Uani 1 1 d .
H37A H 1.1480 0.0083 0.9530 0.036 Uiso 1 1 calc R
H37B H 1.1929 0.0454 0.8770 0.036 Uiso 1 1 calc R
C38 C 1.0709(4) 0.1052(3) 0.9102(3) 0.0372(13) Uani 1 1 d .
H38A H 1.0099 0.0892 0.9327 0.045 Uiso 1 1 calc R
H38B H 1.0585 0.1282 0.8591 0.045 Uiso 1 1 calc R
C39 C 1.1169(4) 0.1716(4) 0.9616(4) 0.0520(16) Uani 1 1 d .
H39A H 1.0749 0.2185 0.9649 0.078 Uiso 1 1 calc R
H39B H 1.1769 0.1883 0.9392 0.078 Uiso 1 1 calc R
H39C H 1.1276 0.1497 1.0128 0.078 Uiso 1 1 calc R
C40 C 0.7703(3) -0.1305(3) 0.9504(3) 0.0272(11) Uani 1 1 d .
H40A H 0.7501 -0.0927 0.9902 0.041 Uiso 1 1 calc R
H40B H 0.7561 -0.1860 0.9663 0.041 Uiso 1 1 calc R
H40C H 0.7370 -0.1184 0.9028 0.041 Uiso 1 1 calc R
Cl1 Cl 0.78435(8) 0.65419(7) 0.03077(6) 0.0242(3) Uani 1 1 d .
C51 C 0.3193(3) 0.1092(3) 0.6420(3) 0.0285(11) Uani 1 1 d .
H51A H 0.2790 0.1138 0.5955 0.034 Uiso 1 1 calc R
Cl4 Cl 0.37755(9) 0.20448(8) 0.65759(8) 0.0397(3) Uani 1 1 d .
Cl2 Cl 0.24565(9) 0.08513(10) 0.72267(8) 0.0428(3) Uani 1 1 d .
Cl3 Cl 0.40293(8) 0.02941(8) 0.62769(7) 0.0325(3) Uani 1 1 d .

loop_
_atom_site_aniso_label
_atom_site_aniso_U_11
_atom_site_aniso_U_22
_atom_site_aniso_U_33
_atom_site_aniso_U_23
_atom_site_aniso_U_13
_atom_site_aniso_U_12
Au1 0.01754(8) 0.01704(9) 0.01771(8) 0.00188(7) -0.00221(6) 0.00019(7)
N1 0.0201(18) 0.0160(18) 0.0150(17) 0.0034(14) -0.0037(16) -0.0009(18)
C1 0.020(2) 0.021(3) 0.018(2) -0.007(2) -0.0022(17) 0.002(2)
N2 0.0194(17) 0.0130(19) 0.0186(18) 0.0029(15) -0.0015(15) 0.0005(16)
C3 0.022(2) 0.019(2) 0.019(2) 0.003(2) -0.0016(19) 0.005(2)
C4 0.021(2) 0.023(2) 0.018(2) 0.005(2) -0.0038(19) 0.0028(19)
C5 0.021(2) 0.013(2) 0.022(2) 0.0047(19) -0.0034(18) -0.0008(19)
C6 0.023(2) 0.018(2) 0.018(2) 0.0033(19) -0.0019(17) -0.002(2)
C7 0.019(2) 0.025(3) 0.026(3) 0.005(2) -0.0032(18) -0.001(2)
C8 0.021(2) 0.025(3) 0.027(3) 0.006(2) -0.0052(19) -0.009(2)
C9 0.034(3) 0.022(3) 0.023(2) 0.000(2) -0.011(2) -0.003(2)
C10 0.028(2) 0.011(2) 0.019(2) 0.0028(19) 0.0009(19) -0.005(2)
C11 0.024(2) 0.017(2) 0.021(2) -0.004(2) -0.0039(18) -0.002(2)
C12 0.019(2) 0.027(3) 0.030(3) -0.003(2) 0.0000(19) -0.004(2)
C13 0.053(3) 0.029(3) 0.037(3) -0.011(2) -0.013(2) 0.011(3)
C14 0.042(3) 0.022(2) 0.026(3) -0.001(2) 0.003(2) -0.002(2)
C15 0.053(3) 0.045(3) 0.050(3) 0.005(3) 0.023(3) 0.017(3)
C16 0.060(4) 0.087(5) 0.028(3) 0.003(3) 0.006(3) 0.026(4)
C17 0.0198(19) 0.019(2) 0.019(2) 0.001(2) -0.0035(15) 0.000(2)
C18 0.031(2) 0.026(2) 0.017(2) 0.004(2) -0.0031(19) 0.003(2)
C19 0.020(2) 0.055(4) 0.021(3) 0.004(2) 0.0012(18) -0.006(2)
C20 0.034(3) 0.030(3) 0.036(3) 0.015(2) -0.009(2) -0.015(2)
C21 0.034(3) 0.024(3) 0.035(3) 0.000(2) -0.015(2) -0.003(2)
C22 0.023(2) 0.024(3) 0.027(3) -0.001(2) -0.0071(19) -0.004(2)
C23 0.041(3) 0.030(3) 0.023(3) 0.001(2) 0.005(2) 0.006(2)
C24 0.041(3) 0.079(5) 0.044(4) -0.019(3) 0.003(3) 0.023(3)
C25 0.040(3) 0.036(3) 0.031(3) -0.013(3) 0.003(2) -0.008(3)
C26 0.026(3) 0.026(3) 0.042(3) -0.013(2) -0.002(2) 0.000(2)
C27 0.042(3) 0.079(5) 0.030(3) 0.004(3) 0.001(2) 0.014(3)
C28 0.075(5) 0.094(6) 0.057(4) 0.007(4) 0.006(4) 0.059(5)
C31 0.018(2) 0.018(2) 0.020(2) -0.007(2) 0.0008(17) 0.000(2)
N32 0.0171(18) 0.018(2) 0.0183(19) -0.0051(16) -0.0024(14) 0.0020(16)
C33 0.019(2) 0.019(2) 0.021(2) 0.000(2) -0.0043(19) 0.008(2)
C34 0.033(3) 0.020(3) 0.016(2) 0.002(2) -0.0053(19) 0.006(2)
N35 0.0179(17) 0.017(2) 0.0150(18) 0.0003(16) 0.0012(14) -0.0020(15)
C36 0.024(2) 0.028(3) 0.021(2) 0.002(2) 0.0044(18) -0.006(2)
C37 0.027(2) 0.034(3) 0.030(2) 0.009(2) 0.0005(19) -0.010(2)
C38 0.035(3) 0.028(3) 0.048(3) 0.003(3) -0.001(2) -0.009(3)
C39 0.051(3) 0.028(3) 0.077(5) -0.001(3) -0.014(3) -0.009(3)
C40 0.018(2) 0.030(3) 0.034(3) 0.006(2) 0.002(2) -0.003(2)
Cl1 0.0219(5) 0.0242(6) 0.0264(6) -0.0041(5) 0.0006(4) -0.0031(5)
C51 0.026(3) 0.033(3) 0.027(2) 0.008(2) -0.0001(19) -0.003(2)
Cl4 0.0414(7) 0.0259(7) 0.0518(8) -0.0004(6) -0.0079(6) -0.0030(6)
Cl2 0.0307(7) 0.0573(10) 0.0402(7) 0.0077(7) 0.0078(6) 0.0020(7)
Cl3 0.0303(6) 0.0301(7) 0.0370(7) 0.0018(6) -0.0008(5) 0.0014(6)

loop_
_atom_type_symbol
_atom_type_description
_atom_type_scat_dispersion_real
_atom_type_scat_dispersion_imag
_atom_type_scat_source
C C 0.0033 0.0016 'International Tables Vol C Tables 4.2.6.8 and 6.1.1.4'
H H 0.0000 0.0000 'International Tables Vol C Tables 4.2.6.8 and 6.1.1.4'
N N 0.0061 0.0033 'International Tables Vol C Tables 4.2.6.8 and 6.1.1.4'
Cl Cl 0.1484 0.1585 'International Tables Vol C Tables 4.2.6.8 and 6.1.1.4'
Au Au -2.0133 8.8022 'International Tables Vol C Tables 4.2.6.8 and 6.1.1.4'

loop_
_geom_angle_atom_site_label_1
_geom_angle_atom_site_label_2
_geom_angle_atom_site_label_3
_geom_angle
C1 Au1 C31 177.00(17)
C1 N1 C4 110.0(4)
C1 N1 C17 125.3(3)
C4 N1 C17 124.6(3)
N2 C1 N1 105.0(4)
N2 C1 Au1 127.6(3)
N1 C1 Au1 127.4(3)
C1 N2 C3 110.8(4)
C1 N2 C5 124.9(3)
C3 N2 C5 124.3(4)
C4 C3 N2 106.5(4)
C4 C3 H3A 126.7
N2 C3 H3A 126.7
C3 C4 N1 107.6(4)
C3 C4 H4A 126.2
N1 C4 H4A 126.2
C6 C5 C10 124.2(4)
C6 C5 N2 118.1(4)
C10 C5 N2 117.7(4)
C5 C6 C7 116.7(4)
C5 C6 C11 122.9(4)
C7 C6 C11 120.3(4)
C8 C7 C6 120.9(4)
C8 C7 H7A 119.5
C6 C7 H7A 119.5
C7 C8 C9 120.5(4)
C7 C8 H8A 119.7
C9 C8 H8A 119.7
C10 C9 C8 121.9(4)
C10 C9 H9A 119.0
C8 C9 H9A 119.0
C9 C10 C5 115.8(4)
C9 C10 C14 122.1(4)
C5 C10 C14 122.2(4)
C6 C11 C13 111.0(4)
C6 C11 C12 111.3(4)
C13 C11 C12 111.1(4)
C6 C11 H11A 107.8
C13 C11 H11A 107.8
C12 C11 H11A 107.8
C11 C12 H12A 109.5
C11 C12 H12B 109.5
H12A C12 H12B 109.5
C11 C12 H12C 109.5
H12A C12 H12C 109.5
H12B C12 H12C 109.5
C11 C13 H13A 109.5
C11 C13 H13B 109.5
H13A C13 H13B 109.5
C11 C13 H13C 109.5
H13A C13 H13C 109.5
H13B C13 H13C 109.5
C10 C14 C16 111.6(4)
C10 C14 C15 111.3(4)
C16 C14 C15 110.5(5)
C10 C14 H14A 107.8
C16 C14 H14A 107.8
C15 C14 H14A 107.8
C14 C15 H15A 109.5
C14 C15 H15B 109.5
H15A C15 H15B 109.5
C14 C15 H15C 109.5
H15A C15 H15C 109.5
H15B C15 H15C 109.5
C14 C16 H16A 109.5
C14 C16 H16B 109.5
H16A C16 H16B 109.5
C14 C16 H16C 109.5
H16A C16 H16C 109.5
H16B C16 H16C 109.5
C22 C17 C18 123.3(4)
C22 C17 N1 118.4(4)
C18 C17 N1 118.1(4)
C19 C18 C17 116.7(4)
C19 C18 C23 122.3(4)
C17 C18 C23 121.0(4)
C18 C19 C20 121.6(4)
C18 C19 H19A 119.2
C20 C19 H19A 119.2
C21 C20 C19 120.0(4)
C21 C20 H20A 120.0
C19 C20 H20A 120.0
C20 C21 C22 121.1(5)
C20 C21 H21A 119.5
C22 C21 H21A 119.5
C17 C22 C21 117.3(4)
C17 C22 C26 122.0(4)
C21 C22 C26 120.6(4)
C18 C23 C24 114.2(5)
C18 C23 C25 111.4(4)
C24 C23 C25 109.5(4)
C18 C23 H23A 107.1
C24 C23 H23A 107.1
C25 C23 H23A 107.1
C23 C24 H24A 109.5
C23 C24 H24B 109.5
H24A C24 H24B 109.5
C23 C24 H24C 109.5
H24A C24 H24C 109.5
H24B C24 H24C 109.5
C23 C25 H25A 109.5
C23 C25 H25B 109.5
H25A C25 H25B 109.5
C23 C25 H25C 109.5
H25A C25 H25C 109.5
H25B C25 H25C 109.5
C22 C26 C27 111.7(4)
C22 C26 C28 112.7(5)
C27 C26 C28 110.3(5)
C22 C26 H26A 107.3
C27 C26 H26A 107.3
C28 C26 H26A 107.3
C26 C27 H27A 109.5
C26 C27 H27B 109.5
H27A C27 H27B 109.5
C26 C27 H27C 109.5
H27A C27 H27C 109.5
H27B C27 H27C 109.5
C26 C28 H28A 109.5
C26 C28 H28B 109.5
H28A C28 H28B 109.5
C26 C28 H28C 109.5
H28A C28 H28C 109.5
H28B C28 H28C 109.5
N35 C31 N32 104.6(4)
N35 C31 Au1 124.8(3)
N32 C31 Au1 130.7(3)
C31 N32 C33 110.5(4)
C31 N32 C36 126.6(4)
C33 N32 C36 122.9(3)
C34 C33 N32 107.2(4)
C34 C33 H33A 126.4
N32 C33 H33A 126.4
C33 C34 N35 106.8(4)
C33 C34 H34A 126.6
N35 C34 H34A 126.6
C31 N35 C34 110.9(4)
C31 N35 C40 124.7(4)
C34 N35 C40 124.4(4)
N32 C36 C37 112.3(4)
N32 C36 H36A 109.1
C37 C36 H36A 109.1
N32 C36 H36B 109.1
C37 C36 H36B 109.1
H36A C36 H36B 107.9
C38 C37 C36 113.1(4)
C38 C37 H37A 109.0
C36 C37 H37A 108.9
C38 C37 H37B 109.0
C36 C37 H37B 108.9
H37A C37 H37B 107.8
C37 C38 C39 112.7(4)
C37 C38 H38A 109.1
C39 C38 H38A 109.1
C37 C38 H38B 109.1
C39 C38 H38B 109.1
H38A C38 H38B 107.8
C38 C39 H39A 109.5
C38 C39 H39B 109.5
H39A C39 H39B 109.5
C38 C39 H39C 109.5
H39A C39 H39C 109.5
H39B C39 H39C 109.5
N35 C40 H40A 109.5
N35 C40 H40B 109.5
H40A C40 H40B 109.5
N35 C40 H40C 109.5
H40A C40 H40C 109.5
H40B C40 H40C 109.5
Cl3 C51 Cl2 109.5(3)
Cl3 C51 Cl4 110.9(2)
Cl2 C51 Cl4 110.0(3)
Cl3 C51 H51A 108.8
Cl2 C51 H51A 108.8
Cl4 C51 H51A 108.8

loop_
_geom_bond_atom_site_label_1
_geom_bond_atom_site_label_2
_geom_bond_distance
Au1 C1 2.029(4)
Au1 C31 2.022(4)
N1 C1 1.362(5)
N1 C4 1.386(5)
N1 C17 1.442(6)
C1 N2 1.352(6)
N2 C3 1.390(5)
N2 C5 1.441(5)
C3 C4 1.338(6)
C3 H3A 0.9300
C4 H4A 0.9300
C5 C6 1.390(6)
C5 C10 1.404(6)
C6 C7 1.406(6)
C6 C11 1.518(6)
C7 C8 1.372(6)
C7 H7A 0.9300
C8 C9 1.378(7)
C8 H8A 0.9300
C9 C10 1.396(6)
C9 H9A 0.9300
C10 C14 1.516(6)
C11 C13 1.531(6)
C11 C12 1.529(6)
C11 H11A 0.9800
C12 H12A 0.9600
C12 H12B 0.9600
C12 H12C 0.9600
C13 H13A 0.9600
C13 H13B 0.9600
C13 H13C 0.9600
C14 C16 1.516(7)
C14 C15 1.529(7)
C14 H14A 0.9800
C15 H15A 0.9600
C15 H15B 0.9600
C15 H15C 0.9600
C16 H16A 0.9600
C16 H16B 0.9600
C16 H16C 0.9600
C17 C22 1.393(6)
C17 C18 1.409(6)
C18 C19 1.380(6)
C18 C23 1.516(7)
C19 C20 1.391(7)
C19 H19A 0.9300
C20 C21 1.382(7)
C20 H20A 0.9300
C21 C22 1.389(7)
C21 H21A 0.9300
C22 C26 1.526(7)
C23 C24 1.520(7)
C23 C25 1.540(7)
C23 H23A 0.9800
C24 H24A 0.9600
C24 H24B 0.9600
C24 H24C 0.9600
C25 H25A 0.9600
C25 H25B 0.9600
C25 H25C 0.9600
C26 C27 1.513(7)
C26 C28 1.511(8)
C26 H26A 0.9800
C27 H27A 0.9600
C27 H27B 0.9600
C27 H27C 0.9600
C28 H28A 0.9600
C28 H28B 0.9600
C28 H28C 0.9600
C31 N35 1.354(6)
C31 N32 1.359(5)
N32 C33 1.377(6)
N32 C36 1.463(5)
C33 C34 1.341(6)
C33 H33A 0.9300
C34 N35 1.379(6)
C34 H34A 0.9300
N35 C40 1.456(5)
C36 C37 1.516(6)
C36 H36A 0.9700
C36 H36B 0.9700
C37 C38 1.506(7)
C37 H37A 0.9700
C37 H37B 0.9700
C38 C39 1.531(8)
C38 H38A 0.9700
C38 H38B 0.9700
C39 H39A 0.9600
C39 H39B 0.9600
C39 H39C 0.9600
C40 H40A 0.9600
C40 H40B 0.9600
C40 H40C 0.9600
C51 Cl3 1.759(5)
C51 Cl2 1.768(5)
C51 Cl4 1.764(5)
C51 H51A 0.9800

loop_
_geom_torsion_atom_site_label_1
_geom_torsion_atom_site_label_2
_geom_torsion_atom_site_label_3
_geom_torsion_atom_site_label_4
_geom_torsion
C4 N1 C1 N2 0.7(5)
C17 N1 C1 N2 177.6(4)
C4 N1 C1 Au1 -178.1(3)
C17 N1 C1 Au1 -1.2(6)
C31 Au1 C1 N2 163(3)
C31 Au1 C1 N1 -19(4)
N1 C1 N2 C3 -0.6(5)
Au1 C1 N2 C3 178.2(3)
N1 C1 N2 C5 178.9(4)
Au1 C1 N2 C5 -2.3(6)
C1 N2 C3 C4 0.2(5)
C5 N2 C3 C4 -179.2(4)
N2 C3 C4 N1 0.2(5)
C1 N1 C4 C3 -0.5(5)
C17 N1 C4 C3 -177.5(4)
C1 N2 C5 C6 89.6(5)
C3 N2 C5 C6 -91.0(5)
C1 N2 C5 C10 -91.6(5)
C3 N2 C5 C10 87.8(5)
C10 C5 C6 C7 -0.4(7)
N2 C5 C6 C7 178.4(4)
C10 C5 C6 C11 177.7(4)
N2 C5 C6 C11 -3.5(6)
C5 C6 C7 C8 -0.6(6)
C11 C6 C7 C8 -178.8(4)
C6 C7 C8 C9 0.4(7)
C7 C8 C9 C10 0.9(7)
C8 C9 C10 C5 -1.8(7)
C8 C9 C10 C14 178.6(4)
C6 C5 C10 C9 1.5(6)
N2 C5 C10 C9 -177.2(4)
C6 C5 C10 C14 -178.8(4)
N2 C5 C10 C14 2.4(6)
C5 C6 C11 C13 -111.5(5)
C7 C6 C11 C13 66.5(5)
C5 C6 C11 C12 124.2(4)
C7 C6 C11 C12 -57.7(5)
C9 C10 C14 C16 -50.5(6)
C5 C10 C14 C16 129.9(5)
C9 C10 C14 C15 73.4(6)
C5 C10 C14 C15 -106.2(5)
C1 N1 C17 C22 -83.0(5)
C4 N1 C17 C22 93.6(5)
C1 N1 C17 C18 101.3(5)
C4 N1 C17 C18 -82.2(5)
C22 C17 C18 C19 0.2(6)
N1 C17 C18 C19 175.8(4)
C22 C17 C18 C23 179.6(4)
N1 C17 C18 C23 -4.8(6)
C17 C18 C19 C20 1.0(6)
C23 C18 C19 C20 -178.4(4)
C18 C19 C20 C21 -1.5(7)
C19 C20 C21 C22 0.9(7)
C18 C17 C22 C21 -0.8(6)
N1 C17 C22 C21 -176.4(4)
C18 C17 C22 C26 176.4(4)
N1 C17 C22 C26 0.9(6)
C20 C21 C22 C17 0.2(7)
C20 C21 C22 C26 -177.1(4)
C19 C18 C23 C24 -28.8(7)
C17 C18 C23 C24 151.9(4)
C19 C18 C23 C25 95.9(5)
C17 C18 C23 C25 -83.4(5)
C17 C22 C26 C27 -106.6(5)
C21 C22 C26 C27 70.6(6)
C17 C22 C26 C28 128.5(6)
C21 C22 C26 C28 -54.3(6)
C1 Au1 C31 N35 -1(4)
C1 Au1 C31 N32 179(100)
N35 C31 N32 C33 -0.6(5)
Au1 C31 N32 C33 179.4(3)
N35 C31 N32 C36 178.5(4)
Au1 C31 N32 C36 -1.5(6)
C31 N32 C33 C34 0.7(5)
C36 N32 C33 C34 -178.4(4)
N32 C33 C34 N35 -0.6(5)
N32 C31 N35 C34 0.3(5)
Au1 C31 N35 C34 -179.8(3)
N32 C31 N35 C40 178.5(4)
Au1 C31 N35 C40 -1.5(6)
C33 C34 N35 C31 0.2(5)
C33 C34 N35 C40 -178.1(4)
C31 N32 C36 C37 102.2(5)
C33 N32 C36 C37 -78.9(5)
N32 C36 C37 C38 -73.5(5)
C36 C37 C38 C39 177.3(4)
